data_2106001
loop_
_publ_author_name
'Wolf, Hilke'
'J\/orgensen, Mads R. V.'
'Chen, Yu-Sheng'
'Herbst-Irmer, Regine'
'Stalke, Dietmar'

_publ_section_title
;
 Charge density investigations on [2,2]-paracyclophane -- in data we trust
;
_journal_issue 1
_journal_name_full 'Acta Crystallographica Section B'
_journal_page_first
;
;
_journal_paper_doi 10.1107/S2052520614026080
_journal_volume 71
_journal_year 2015
_chemical_formula_moiety 'C16 H16'
_chemical_formula_sum 'C16 H16'
_chemical_formula_weight 208.29
_chemical_name_common paracyclophane
_chemical_name_systematic
;
[2,2]-Paracyclophane
;
_space_group_crystal_system tetragonal
_space_group_IT_number 118
_space_group_name_Hall 'P -4 -2n'
_space_group_name_H-M_alt 'P -4 n 2'
_symmetry_space_group_name_Hall 'P -4 -2n'
_symmetry_space_group_name_H-M 'P -4 n 2'
_audit_conform_dict_location ftp://ftp.iucr.org/pub/cif_core.dic
_audit_conform_dict_name cif_core.dic
_audit_conform_dict_version 2.3
_audit_creation_date '02-Oct-10 T16:28:41-00:00'
_audit_creation_method 'XD routine XDCIF'
_cell_angle_alpha 90
_cell_angle_beta 90
_cell_angle_gamma 90
_cell_formula_units_Z 2
_cell_length_a 7.66480(10)
_cell_length_b 7.66480(10)
_cell_length_c 9.1858(2)
_cell_measurement_temperature 35
_cell_volume 539.658(15)
_computing_cell_refinement 'SAINT V8.30C'
_computing_data_collection ApexII
_computing_data_reduction 'SAINT V8.30C'
_computing_molecular_graphics 'Volkov et al, (2006)'
_computing_publication_material 'Volkov et al, (2006)'
_computing_structure_refinement 'Volkov et al, (2006)'
_computing_structure_solution 'SHELXS in SHELXTL Version 2008/4'
_diffrn_ambient_temperature 35(2)
_diffrn_measured_fraction_theta_full 1.000
_diffrn_measured_fraction_theta_max 0.998
_diffrn_measurement_device_type 'ApexII CCD'
_diffrn_measurement_method 'phi scans'
_diffrn_radiation_type synchrotron
_diffrn_radiation_wavelength 0.3936
_diffrn_reflns_av_R_equivalents 0.0428
_diffrn_reflns_av_unetI/netI 0.0176
_diffrn_reflns_Laue_measured_fraction_full 1.000
_diffrn_reflns_Laue_measured_fraction_max 0.998
_diffrn_reflns_limit_h_max 13
_diffrn_reflns_limit_h_min -17
_diffrn_reflns_limit_k_max 17
_diffrn_reflns_limit_k_min -11
_diffrn_reflns_limit_l_max 15
_diffrn_reflns_limit_l_min -21
_diffrn_reflns_number 29629
_diffrn_reflns_point_group_measured_fraction_full 1.000
_diffrn_reflns_point_group_measured_fraction_max 0.992
_diffrn_reflns_theta_full 13.660
_diffrn_reflns_theta_max 27.235
_diffrn_reflns_theta_min 1.916
_diffrn_source '15-ID-B, APS'
_exptl_absorpt_coefficient_mu 0.072
_exptl_absorpt_correction_T_max 0.9999
_exptl_absorpt_correction_T_min 0.9244
_exptl_absorpt_correction_type multi-scan
_exptl_absorpt_process_details SADABS-2014/2,Sheldrick
_exptl_crystal_colour colorless
_exptl_crystal_density_diffrn 1.282
_exptl_crystal_description block
_exptl_crystal_F_000 224
_exptl_crystal_size_max 0.120
_exptl_crystal_size_mid 0.110
_exptl_crystal_size_min 0.100
_refine_ls_extinction_method none
_refine_ls_goodness_of_fit_ref 1.804
_refine_ls_matrix_type full
_refine_ls_number_parameters 118
_refine_ls_number_reflns 3525
_refine_ls_number_restraints 0
_refine_ls_R_factor_all 0.016
_refine_ls_R_factor_gt 0.016
_refine_ls_shift/su_max 0
_refine_ls_structure_factor_coef Fsqd
_refine_ls_weighting_details
;    calc w2 = q/[s^2^(Fo^2^) + (0.02 P)^2^ + 0.00 P + 0.00 + 0.00 sin(th)]
     where P = (0.3333 Fo^2^ + 0.6667 Fc^2^)
           q = 1.0
;
_refine_ls_weighting_scheme calc
_refine_ls_wR_factor_ref 0.035
_reflns_Friedel_coverage 0.817
_reflns_Friedel_fraction_full 1.000
_reflns_Friedel_fraction_max 0.985
_reflns_number_gt 3418
_reflns_number_total 3544
_reflns_threshold_expression 'I > 2\s(I)'
_cod_data_source_file bm5068sup1.cif
_cod_data_source_block aps2
_cod_database_code 2106001
_cod_database_fobs_code 2106001
_publcif_datablock.id {e70e0e31-00aa-4cd7-b729-576da7cf4700}

_publcif_info_exptl_table_max_cols 4
_publcif_info_exptl_table_use_headnotes n

loop_
_space_group_symop_id
_space_group_symop_operation_xyz
1 +X,+Y,+Z
2 -X,-Y,+Z
3 +Y,-X,-Z
4 -Y,+X,-Z
5 1/2+X,1/2-Y,1/2+Z
6 1/2-X,1/2+Y,1/2+Z
7 1/2+Y,1/2+X,1/2-Z
8 1/2-Y,1/2-X,1/2-Z

loop_
_atom_local_axes_atom_label
_atom_local_axes_atom0
_atom_local_axes_ax1
_atom_local_axes_atom1
_atom_local_axes_atom2
_atom_local_axes_ax2
C(1) C(3) Z C(1) C(2) Y
C(2) C(4) X C(2) C(1) Y
C(3) C(1) Z C(3) DUM2 Y
C(4) C(2) -X C(4) DUM1 Y
H(2) C(2) Z H(2) C(1) X
H(4) C(4) Z H(4) C(2) Y
H(31) C(3) Z H(31) C(1) X
H(32) C(3) Z H(32) C(1) X

loop_
_atom_rho_multipole_atom_label
_atom_rho_multipole_coeff_Pv
_atom_rho_multipole_coeff_P00
_atom_rho_multipole_coeff_P11
_atom_rho_multipole_coeff_P1-1
_atom_rho_multipole_coeff_P10
_atom_rho_multipole_coeff_P20
_atom_rho_multipole_coeff_P21
_atom_rho_multipole_coeff_P2-1
_atom_rho_multipole_coeff_P22
_atom_rho_multipole_coeff_P2-2
_atom_rho_multipole_coeff_P30
_atom_rho_multipole_coeff_P31
_atom_rho_multipole_coeff_P3-1
_atom_rho_multipole_coeff_P32
_atom_rho_multipole_coeff_P3-2
_atom_rho_multipole_coeff_P33
_atom_rho_multipole_coeff_P3-3
_atom_rho_multipole_coeff_P40
_atom_rho_multipole_coeff_P41
_atom_rho_multipole_coeff_P4-1
_atom_rho_multipole_coeff_P42
_atom_rho_multipole_coeff_P4-2
_atom_rho_multipole_coeff_P43
_atom_rho_multipole_coeff_P4-3
_atom_rho_multipole_coeff_P44
_atom_rho_multipole_coeff_P4-4
_atom_rho_multipole_kappa
_atom_rho_multipole_kappa_prime0
_atom_rho_multipole_kappa_prime1
_atom_rho_multipole_kappa_prime2
_atom_rho_multipole_kappa_prime3
_atom_rho_multipole_kappa_prime4
_atom_rho_multipole_radial_slater_n0
_atom_rho_multipole_radial_slater_zeta0
_atom_rho_multipole_radial_slater_n1
_atom_rho_multipole_radial_slater_zeta1
_atom_rho_multipole_radial_slater_n2
_atom_rho_multipole_radial_slater_zeta2
_atom_rho_multipole_radial_slater_n3
_atom_rho_multipole_radial_slater_zeta3
_atom_rho_multipole_radial_slater_n4
_atom_rho_multipole_radial_slater_zeta4
C(1) 3.90(3) 0 0.025(7) 0.046(11) -0.059(7) 0.074(6) -0.042(6) -0.004(9) -0.142(6) -0.021(8) 0.230(8) -0.007(6) -0.013(12) 0.116(8) 0.034(12) -0.044(6) -0.007(9) -0.007(10) 0.040(8) 0.001(14) -0.025(9) -0.006(12) 0.062(9) 0.051(13) 0.004(8) 0.022(10) 1.014(3) 0.990699 0.990699 0.990699 0.990699 0.990699 2 3.1762 2 3.1762 2 3.1762 3 3.1762 4 3.1762
C(2) 4.160(16) 0 0.017(5) 0.004(5) -0.013(5) -0.211(4) 0.013(4) 0.024(4) 0.036(5) -0.015(4) 0.007(5) 0.016(4) 0.032(5) 0.025(4) -0.049(4) 0.259(5) 0.014(4) 0.054(7) -0.007(5) -0.015(6) 0.038(6) -0.032(5) -0.025(5) -0.019(6) -0.009(6) -0.022(6) 1.008(2) 0.962882 0.962882 0.962882 0.962882 0.962882 2 3.1762 2 3.1762 2 3.1762 3 3.1762 4 3.1762
C(3) 4.48(3) 0 0.094(14) -0.074(8) 0.013(8) 0.017(7) 0.006(11) 0.072(7) 0.018(7) 0.001(11) 0.312(9) -0.013(13) -0.009(7) -0.002(8) 0.067(14) 0.040(13) -0.190(9) 0.066(10) -0.022(15) -0.069(9) -0.011(10) -0.004(15) 0.010(15) 0.121(10) -0.039(9) 0.018(13) 0.960(3) 0.934335 0.934335 0.934335 0.934335 0.934335 2 3.1762 2 3.1762 2 3.1762 3 3.1762 4 3.1762
C(4) 4.1602 0 0.0173 0.0038 -0.0132 -0.211 0.0134 0.0235 0.0358 -0.0154 0.0072 0.0156 0.0324 0.0253 -0.0486 0.2592 0.014 0.0539 -0.0071 -0.0152 0.038 -0.0322 -0.0246 -0.0185 -0.0093 -0.0222 1.008(2) 0.962882 0.962882 0.962882 0.962882 0.962882 2 3.1762 2 3.1762 2 3.1762 3 3.1762 4 3.1762
H(2) 0.856(8) 0 0 0 0.105(5) 0 0 0 0 0 0 0 0 0 0 0 0 0 0 0 0 0 0 0 0 0 1.1 1.18 1.18 1.18 1.18 1.18 0 2 1 2 2 2 3 2 4 2
H(4) 0.8557 0 0 0 0.1054 0 0 0 0 0 0 0 0 0 0 0 0 0 0 0 0 0 0 0 0 0 1.1 1.18 1.18 1.18 1.18 1.18 0 2 1 2 2 2 3 2 4 2
H(31) 0.795(11) 0 0 0 0.113(7) 0 0 0 0 0 0 0 0 0 0 0 0 0 0 0 0 0 0 0 0 0 1.1 1.18 1.18 1.18 1.18 1.18 0 2 1 2 2 2 3 2 4 2
H(32) 0.7951 0 0 0 0.1132 0 0 0 0 0 0 0 0 0 0 0 0 0 0 0 0 0 0 0 0 0 1.1 1.18 1.18 1.18 1.18 1.18 0 2 1 2 2 2 3 2 4 2

loop_
_atom_site_aniso_label
_atom_site_aniso_U_11
_atom_site_aniso_U_22
_atom_site_aniso_U_33
_atom_site_aniso_U_23
_atom_site_aniso_U_13
_atom_site_aniso_U_12
C(1) 0.00784(4) 0.00787(4) 0.00858(3) -0.00025(3) -0.00004(3) -0.00067(3)
C(2) 0.00751(4) 0.00880(4) 0.01033(4) 0.00045(3) -0.00085(3) 0.00105(3)
C(3) 0.01230(4) 0.01167(4) 0.00828(3) -0.00095(3) 0.00008(3) -0.00328(3)
C(4) 0.00740(4) 0.00876(4) 0.01055(4) -0.00065(3) 0.00071(3) 0.00107(3)

loop_
_atom_site_label
_atom_site_fract_x
_atom_site_fract_y
_atom_site_fract_z
_atom_site_U_iso_or_equiv
_atom_site_occupancy
_atom_site_symmetry_multiplicity
C(1) 0.123500(16) 0.633105(16) 0.903241(11) 0.008 1 8
C(2) 0.250905(16) 0.535411(17) 0.830887(14) 0.009 1 8
C(3) 0.062107(19) 0.583167(18) 1.053483(12) 0.011 1 8
C(4) 0.254879(16) 0.530092(16) 0.679265(14) 0.009 1 8
H(2) 0.322821 0.43991 0.892288 0.01074(2) 1 8
H(4) 0.34141 0.443434 0.622 0.01072(2) 1 8
H(31) 0.168969 0.550253 1.125917 0.01336(3) 1 8
H(32) -0.015825 0.686984 1.100587 0.01336(3) 1 8

loop_
_atom_type_symbol
_atom_type_description
_atom_type_scat_dispersion_real
_atom_type_scat_dispersion_imag
_atom_type_scat_source
C C -0.0020 0.0005 'International Tables Vol C Tables 4.2.6.8 and 6.1.1.4'
H H 0.0000 0.0000 'International Tables Vol C Tables 4.2.6.8 and 6.1.1.4'

loop_
_geom_angle_atom_site_label_1
_geom_angle_atom_site_label_2
_geom_angle_atom_site_label_3
_geom_angle
_geom_angle_site_symmetry_1
_geom_angle_site_symmetry_2
_geom_angle_site_symmetry_3
_geom_angle_publ_flag
C(2) C(1) C(3) 121.135(12) 1_555 1_555 1_555 yes
C(2) C(1) C(4) 117.192(9) 1_555 1_555 7_456 yes
C(3) C(1) C(4) 120.363(12) 1_555 1_555 7_456 yes
C(1) C(2) C(4) 120.386(11) 1_555 1_555 1_555 yes
C(1) C(2) H(2) 118.218(11) 1_555 1_555 1_555 yes
C(4) C(2) H(2) 119.520(12) 1_555 1_555 1_555 yes
C(1) C(3) H(31) 112.631(11) 1_555 1_555 1_555 yes
C(1) C(3) H(32) 110.531(12) 1_555 1_555 1_555 yes
H(31) C(3) H(32) 109.973(10) 1_555 1_555 1_555 yes
C(1) C(4) C(2) 120.777(11) 7_456 1_555 1_555 yes
C(1) C(4) H(4) 117.529(11) 7_456 1_555 1_555 yes
C(2) C(4) H(4) 121.337(12) 1_555 1_555 1_555 yes

loop_
_geom_bond_atom_site_label_1
_geom_bond_atom_site_label_2
_geom_bond_distance
_geom_bond_site_symmetry_1
_geom_bond_site_symmetry_2
_geom_bond_publ_flag
C(1) C(2) 1.39859(18) 1_555 1_555 yes
C(1) C(3) 1.50751(16) 1_555 1_555 yes
C(1) C(4) 1.39934(18) 1_555 7_456 yes
C(2) C(4) 1.39370(15) 1_555 1_555 yes
C(2) H(2) 1.07600(12) 1_555 1_555 yes
C(3) H(31) 1.08501(14) 1_555 1_555 yes
C(3) H(32) 1.08500(15) 1_555 1_555 yes
C(4) H(4) 1.07600(12) 1_555 1_555 yes

loop_
_publcif_info_datablock.id
_publcif_info_datablock.publ_exptl
_publcif_info_datablock.publ_geom
_publcif_info_datablock.structure
{9d80a276-0932-44c8-9b98-8f420b26d872} y y y
{f1a077a2-b99f-4c14-9369-b2a9d3caa516} y y y
{bb7b2d61-855b-4c0f-bc63-80920ff28ba9} y y y
{e70e0e31-00aa-4cd7-b729-576da7cf4700} y y y

loop_
_publcif_info_exptl_table_extra_item
sin_theta_over_lambda_max
